data_4117147
loop_
_publ_author_name
'Fernando Canales'
'M. Concepci\'on Gimeno'
'Antonio Laguna'
'Peter G. Jones'

_publ_section_title
;
 Aurophilicity at Sulfur Centers. Synthesis and Reactivity of the Complex
 [S(Au2dppf)]; Formation of Polynuclear Sulfur-Centered Complexes. Crystal
 Structures of [S(Au2dppf)].2CHCl3, [(\m-Au2dppf){S(Au2dppf)}2](OTf)2.
 8CHCl3, and [S(AuPPh2Me)2(Au2dppf)](ClO4)2.3CH2Cl2
;
_journal_name_full 'Journal of the American Chemical Society'
_journal_page_first 4839
_journal_page_last 4845
_journal_paper_doi 10.1021/ja9517678
_journal_volume 118
_journal_year 1996
_chemical_formula_sum 'C36 H32 Au2 Cl6 Fe P2 S'
_chemical_formula_weight 1221.10
_chemical_name_systematic
;
 ?
;
_space_group_IT_number 13
_symmetry_cell_setting monoclinic
_symmetry_space_group_name_Hall '-P 2yac'
_symmetry_space_group_name_H-M 'P 1 2/n 1'
_atom_sites_solution_hydrogens geom
_atom_sites_solution_primary direct
_atom_sites_solution_secondary difmap
_audit_creation_method SHELXL
_cell_angle_alpha 90.00
_cell_angle_beta 107.84(3)
_cell_angle_gamma 90.00
_cell_formula_units_Z 2
_cell_length_a 12.571(4)
_cell_length_b 10.579(4)
_cell_length_c 15.212(4)
_cell_measurement_reflns_used 60
_cell_measurement_temperature 143(2)
_cell_measurement_theta_max 11.5
_cell_measurement_theta_min 10
_cell_volume 1925.7(11)
_computing_cell_refinement 'Stoe Stadi-4'
_computing_data_collection 'Stoe Stadi-4'
_computing_data_reduction 'Stoe Redu4'
_computing_molecular_graphics 'Siemens XP'
_computing_publication_material SHELXL-93
_computing_structure_refinement 'SHELXL-93 (Sheldrick, 1993)'
_computing_structure_solution 'SHELXS-86 (Sheldrick, 1990)'
_diffrn_ambient_temperature 143(2)
_diffrn_measurement_device 'Stoe STADI-4'
_diffrn_measurement_method Omega-scans
_diffrn_radiation_monochromator graphite
_diffrn_radiation_source 'fine-focus sealed tube'
_diffrn_radiation_type MoK\a
_diffrn_radiation_wavelength 0.71073
_diffrn_reflns_av_R_equivalents 0.0417
_diffrn_reflns_av_sigmaI/netI 0.0291
_diffrn_reflns_limit_h_max 0
_diffrn_reflns_limit_h_min -14
_diffrn_reflns_limit_k_max 1
_diffrn_reflns_limit_k_min -12
_diffrn_reflns_limit_l_max 18
_diffrn_reflns_limit_l_min -17
_diffrn_reflns_number 3617
_diffrn_reflns_theta_max 25.06
_diffrn_reflns_theta_min 3.17
_diffrn_standards_decay_% 0
_diffrn_standards_interval_time 60
_diffrn_standards_number 3
_exptl_absorpt_coefficient_mu 8.552
_exptl_absorpt_correction_T_max 0.551
_exptl_absorpt_correction_T_min 0.237
_exptl_absorpt_correction_type SHELXA
_exptl_crystal_colour orange
_exptl_crystal_density_diffrn 2.106
_exptl_crystal_description prism
_exptl_crystal_F_000 1160
_exptl_crystal_size_max 0.65
_exptl_crystal_size_mid 0.35
_exptl_crystal_size_min 0.25
_refine_diff_density_max 2.317
_refine_diff_density_min -1.395
_refine_diff_density_rms 0.203
_refine_ls_extinction_method none
_refine_ls_goodness_of_fit_all 1.072
_refine_ls_goodness_of_fit_obs 1.063
_refine_ls_hydrogen_treatment riding
_refine_ls_matrix_type full
_refine_ls_number_parameters 218
_refine_ls_number_reflns 3405
_refine_ls_number_restraints 158
_refine_ls_restrained_S_all 1.118
_refine_ls_restrained_S_obs 1.040
_refine_ls_R_factor_all 0.0465
_refine_ls_R_factor_obs 0.0404
_refine_ls_shift/esd_max -0.001
_refine_ls_shift/esd_mean 0.000
_refine_ls_structure_factor_coef Fsqd
_refine_ls_weighting_details 'w=1/[\s^2^(Fo^2^)+(0.0670P)^2^+6.6887P] where P=(Fo^2^+2Fc^2^)/3'
_refine_ls_weighting_scheme calc
_refine_ls_wR_factor_all 0.1147
_refine_ls_wR_factor_obs 0.1005
_reflns_number_observed 3037
_reflns_number_total 3415
_reflns_observed_criterion >2sigma(I)
_cod_data_source_file ja9517678_1.cif
_cod_data_source_block bent
_cod_depositor_comments
;
The following automatic conversions were performed:

'_refine_ls_weighting_scheme' value 'calc
w=1/[\s^2^(Fo^2^)+(0.0670P)^2^+6.6887P] where P=(Fo^2^+2Fc^2^)/3' was
changed to 'calc'. New tag '_refine_ls_weighting_details' was
created. The value of the new tag was set to
'w=1/[\s^2^(Fo^2^)+(0.0670P)^2^+6.6887P] where P=(Fo^2^+2Fc^2^)/3'.

Automatic conversion script
Id: cif_fix_values 3143 2015-03-26 13:38:13Z robertas 
;
_cod_database_code 4117147

loop_
_symmetry_equiv_pos_as_xyz
'x, y, z'
'-x+1/2, y, -z+1/2'
'-x, -y, -z'
'x-1/2, -y, z-1/2'

loop_
_atom_site_aniso_label
_atom_site_aniso_U_11
_atom_site_aniso_U_22
_atom_site_aniso_U_33
_atom_site_aniso_U_23
_atom_site_aniso_U_13
_atom_site_aniso_U_12
Au 0.0239(2) 0.0239(2) 0.0246(2) -0.00105(10) 0.00714(12) 0.00221(10)
Fe 0.0248(7) 0.0201(7) 0.0156(7) 0.000 0.0091(6) 0.000
P 0.0227(9) 0.0283(9) 0.0218(9) -0.0012(7) 0.0113(7) 0.0020(7)
S 0.039(2) 0.0212(12) 0.049(2) 0.000 0.0153(13) 0.000
C1 0.026(3) 0.029(3) 0.014(3) -0.002(3) 0.009(3) 0.003(3)
C2 0.032(4) 0.030(3) 0.016(3) 0.000(3) 0.008(3) 0.003(3)
C3 0.034(4) 0.034(4) 0.022(4) 0.002(3) 0.008(3) 0.009(3)
C4 0.045(4) 0.026(3) 0.024(4) 0.006(3) 0.017(3) 0.005(3)
C5 0.037(4) 0.028(3) 0.020(4) -0.001(3) 0.013(3) -0.007(3)
C11 0.029(4) 0.031(4) 0.032(4) -0.011(3) 0.017(3) -0.002(3)
C12 0.061(6) 0.070(6) 0.036(4) 0.013(5) 0.027(4) 0.026(5)
C13 0.078(6) 0.077(7) 0.042(5) 0.009(5) 0.036(5) 0.028(6)
C14 0.064(5) 0.052(5) 0.038(4) -0.009(4) 0.036(4) -0.005(5)
C15 0.044(5) 0.060(6) 0.047(5) -0.006(4) 0.023(4) 0.012(4)
C16 0.036(4) 0.069(6) 0.045(4) 0.003(5) 0.018(4) 0.011(4)
C21 0.024(3) 0.036(4) 0.029(4) -0.006(3) 0.015(3) 0.005(3)
C22 0.030(4) 0.047(4) 0.031(4) -0.011(4) 0.014(3) -0.010(4)
C23 0.032(4) 0.053(5) 0.040(4) -0.014(4) 0.020(4) -0.014(4)
C24 0.033(4) 0.058(5) 0.032(4) -0.018(4) 0.006(3) -0.010(4)
C25 0.043(5) 0.049(5) 0.023(4) -0.001(4) 0.006(3) 0.001(4)
C26 0.029(4) 0.036(4) 0.030(4) -0.003(3) 0.008(3) -0.001(3)
Cl1 0.061(2) 0.0510(13) 0.0408(13) 0.0115(10) 0.0116(11) -0.0023(10)
Cl2 0.087(2) 0.089(2) 0.058(2) 0.0056(14) 0.036(2) 0.001(2)
Cl3 0.093(2) 0.0445(14) 0.091(2) 0.0049(14) -0.006(2) -0.0143(14)
C99 0.045(5) 0.045(5) 0.043(5) 0.013(4) 0.006(4) 0.001(4)

loop_
_atom_site_label
_atom_site_type_symbol
_atom_site_fract_x
_atom_site_fract_y
_atom_site_fract_z
_atom_site_U_iso_or_equiv
_atom_site_thermal_displace_type
_atom_site_occupancy
_atom_site_calc_flag
_atom_site_refinement_flags
Au Au 0.33839(2) 0.06055(2) 0.70804(2) 0.02420(13) Uani 1 d .
Fe Fe 0.2500 0.44335(12) 0.7500 0.0196(3) Uani 1 d S
P P 0.41523(15) 0.2393(2) 0.67546(13) 0.0232(4) Uani 1 d .
S S 0.2500 -0.1090(2) 0.7500 0.0362(6) Uani 1 d S
C1 C 0.3156(6) 0.3676(6) 0.6547(4) 0.0221(14) Uani 1 d DU
H1 H 0.3702(6) 0.3026(6) 0.6650(4) 0.026 Uiso 1 calc R
C2 C 0.1989(6) 0.3500(7) 0.6267(5) 0.0261(15) Uani 1 d DU
H2 H 0.1608(6) 0.2712(7) 0.6160(5) 0.031 Uiso 1 calc R
C3 C 0.1479(6) 0.4729(7) 0.6174(5) 0.030(2) Uani 1 d DU
H3 H 0.0699(6) 0.4897(7) 0.5972(5) 0.036 Uiso 1 calc R
C4 C 0.2332(7) 0.5640(6) 0.6432(5) 0.030(2) Uani 1 d DU
H4 H 0.2226(7) 0.6527(6) 0.6458(5) 0.036 Uiso 1 calc R
C5 C 0.3377(6) 0.5013(7) 0.6649(5) 0.0274(15) Uani 1 d DU
H5 H 0.4093(6) 0.5402(7) 0.6829(5) 0.033 Uiso 1 calc R
C11 C 0.4638(6) 0.2341(7) 0.5746(5) 0.029(2) Uani 1 d DU
C12 C 0.4076(8) 0.2937(9) 0.4940(6) 0.053(2) Uani 1 d DU
H12 H 0.3442(8) 0.3447(9) 0.4903(6) 0.063 Uiso 1 calc R
C13 C 0.4450(9) 0.2784(11) 0.4170(7) 0.062(3) Uani 1 d DU
H13 H 0.4067(9) 0.3202(11) 0.3610(7) 0.074 Uiso 1 calc R
C14 C 0.5358(8) 0.2043(8) 0.4206(6) 0.047(2) Uani 1 d DU
H14 H 0.5607(8) 0.1955(8) 0.3680(6) 0.056 Uiso 1 calc R
C15 C 0.5898(8) 0.1434(9) 0.5012(6) 0.048(2) Uani 1 d DU
H15 H 0.6523(8) 0.0912(9) 0.5042(6) 0.058 Uiso 1 calc R
C16 C 0.5547(7) 0.1568(10) 0.5789(6) 0.049(2) Uani 1 d DU
H16 H 0.5924(7) 0.1136(10) 0.6345(6) 0.058 Uiso 1 calc R
C21 C 0.5336(6) 0.2954(7) 0.7692(5) 0.0278(15) Uani 1 d DU
C22 C 0.5985(6) 0.3946(8) 0.7565(5) 0.035(2) Uani 1 d DU
H22 H 0.5852(6) 0.4302(8) 0.6967(5) 0.042 Uiso 1 calc R
C23 C 0.6831(7) 0.4426(8) 0.8306(6) 0.040(2) Uani 1 d DU
H23 H 0.7272(7) 0.5115(8) 0.8217(6) 0.047 Uiso 1 calc R
C24 C 0.7032(7) 0.3898(8) 0.9178(6) 0.042(2) Uani 1 d DU
H24 H 0.7604(7) 0.4232(8) 0.9688(6) 0.050 Uiso 1 calc R
C25 C 0.6398(7) 0.2887(8) 0.9303(5) 0.039(2) Uani 1 d DU
H25 H 0.6549(7) 0.2511(8) 0.9896(5) 0.047 Uiso 1 calc R
C26 C 0.5540(6) 0.2417(7) 0.8565(5) 0.032(2) Uani 1 d DU
H26 H 0.5095(6) 0.1732(7) 0.8654(5) 0.038 Uiso 1 calc R
Cl1 Cl 0.6331(2) 0.9395(2) 0.9889(2) 0.0519(6) Uani 1 d .
Cl2 Cl 0.6478(3) 0.9272(3) 0.8050(2) 0.0746(9) Uani 1 d .
Cl3 Cl 0.5567(3) 0.7179(3) 0.8782(2) 0.0839(11) Uani 1 d .
C99 C 0.5705(8) 0.8809(9) 0.8768(6) 0.046(2) Uani 1 d .
H99 H 0.4941(8) 0.9186(9) 0.8524(6) 0.055 Uiso 1 calc R

loop_
_atom_type_symbol
_atom_type_description
_atom_type_scat_dispersion_real
_atom_type_scat_dispersion_imag
_atom_type_scat_source
C C 0.0033 0.0016 'International Tables Vol C Tables 4.2.6.8 and 6.1.1.4'
H H 0.0000 0.0000 'International Tables Vol C Tables 4.2.6.8 and 6.1.1.4'
P P 0.1023 0.0942 'International Tables Vol C Tables 4.2.6.8 and 6.1.1.4'
S S 0.1246 0.1234 'International Tables Vol C Tables 4.2.6.8 and 6.1.1.4'
Cl Cl 0.1484 0.1585 'International Tables Vol C Tables 4.2.6.8 and 6.1.1.4'
Fe Fe 0.3463 0.8444 'International Tables Vol C Tables 4.2.6.8 and 6.1.1.4'
Au Au -2.0133 8.8022 'International Tables Vol C Tables 4.2.6.8 and 6.1.1.4'

loop_
_geom_angle_atom_site_label_1
_geom_angle_atom_site_label_2
_geom_angle_atom_site_label_3
_geom_angle
_geom_angle_site_symmetry_1
_geom_angle_site_symmetry_3
_geom_angle_publ_flag
P Au S 173.78(6) . . y
P Au Au 122.66(5) . 2_556 y
S Au Au 51.21(4) . 2_556 y
C4 Fe C4 101.9(4) . 2_556 ?
C4 Fe C5 40.9(3) . . ?
C4 Fe C5 112.1(3) 2_556 . ?
C4 Fe C5 112.1(3) . 2_556 ?
C4 Fe C5 40.9(3) 2_556 2_556 ?
C5 Fe C5 145.0(4) . 2_556 ?
C4 Fe C1 69.1(3) . . ?
C4 Fe C1 148.5(3) 2_556 . ?
C5 Fe C1 41.4(3) . . ?
C5 Fe C1 170.6(3) 2_556 . ?
C4 Fe C1 148.5(3) . 2_556 ?
C4 Fe C1 69.1(3) 2_556 2_556 ?
C5 Fe C1 170.6(3) . 2_556 ?
C5 Fe C1 41.4(3) 2_556 2_556 ?
C1 Fe C1 133.7(4) . 2_556 ?
C4 Fe C2 69.0(3) . . ?
C4 Fe C2 165.4(3) 2_556 . ?
C5 Fe C2 68.9(3) . . ?
C5 Fe C2 130.6(3) 2_556 . ?
C1 Fe C2 40.4(3) . . ?
C1 Fe C2 112.4(3) 2_556 . ?
C4 Fe C2 165.4(3) . 2_556 ?
C4 Fe C2 69.0(3) 2_556 2_556 ?
C5 Fe C2 130.6(3) . 2_556 ?
C5 Fe C2 68.9(3) 2_556 2_556 ?
C1 Fe C2 112.4(3) . 2_556 ?
C1 Fe C2 40.4(3) 2_556 2_556 ?
C2 Fe C2 122.1(4) . 2_556 ?
C4 Fe C3 40.3(3) . . ?
C4 Fe C3 124.8(3) 2_556 . ?
C5 Fe C3 68.1(3) . . ?
C5 Fe C3 106.3(3) 2_556 . ?
C1 Fe C3 68.2(3) . . ?
C1 Fe C3 119.4(3) 2_556 . ?
C2 Fe C3 41.1(3) . . ?
C2 Fe C3 154.3(3) 2_556 . ?
C4 Fe C3 124.8(3) . 2_556 ?
C4 Fe C3 40.3(3) 2_556 2_556 ?
C5 Fe C3 106.3(3) . 2_556 ?
C5 Fe C3 68.1(3) 2_556 2_556 ?
C1 Fe C3 119.4(3) . 2_556 ?
C1 Fe C3 68.2(3) 2_556 2_556 ?
C2 Fe C3 154.3(3) . 2_556 ?
C2 Fe C3 41.1(3) 2_556 2_556 ?
C3 Fe C3 162.5(4) . 2_556 ?
C1 P C21 104.4(3) . . y
C1 P C11 105.6(3) . . y
C21 P C11 105.4(3) . . y
C1 P Au 110.4(2) . . y
C21 P Au 113.9(2) . . y
C11 P Au 116.0(2) . . y
Au S Au 77.57(9) . 2_556 y
C2 C1 C5 108.1(6) . . y
C2 C1 P 123.7(5) . . y
C5 C1 P 128.1(5) . . y
C2 C1 Fe 69.9(4) . . ?
C5 C1 Fe 69.1(4) . . ?
P C1 Fe 125.5(4) . . ?
C1 C2 C3 107.6(6) . . y
C1 C2 Fe 69.7(4) . . ?
C3 C2 Fe 70.0(4) . . ?
C4 C3 C2 108.3(6) . . y
C4 C3 Fe 68.7(4) . . ?
C2 C3 Fe 68.9(4) . . ?
C3 C4 C5 108.5(6) . . y
C3 C4 Fe 71.1(4) . . ?
C5 C4 Fe 69.9(4) . . ?
C4 C5 C1 107.4(6) . . y
C4 C5 Fe 69.2(4) . . ?
C1 C5 Fe 69.4(4) . . ?
C12 C11 C16 120.4(8) . . y
C12 C11 P 121.9(6) . . y
C16 C11 P 117.5(6) . . y
C11 C12 C13 118.9(8) . . y
C14 C13 C12 121.5(9) . . y
C15 C14 C13 118.9(8) . . y
C14 C15 C16 121.0(8) . . y
C11 C16 C15 119.3(8) . . y
C22 C21 C26 120.0(7) . . y
C22 C21 P 121.0(6) . . y
C26 C21 P 118.8(5) . . y
C21 C22 C23 120.2(8) . . y
C22 C23 C24 119.9(7) . . y
C25 C24 C23 119.9(7) . . y
C24 C25 C26 120.3(7) . . y
C25 C26 C21 119.7(7) . . y
Cl3 C99 Cl2 111.4(6) . . ?
Cl3 C99 Cl1 110.8(5) . . ?
Cl2 C99 Cl1 109.9(5) . . ?

loop_
_geom_bond_atom_site_label_1
_geom_bond_atom_site_label_2
_geom_bond_distance
_geom_bond_site_symmetry_2
_geom_bond_publ_flag
Au P 2.247(2) . y
Au S 2.300(2) . y
Au Au 2.8820(10) 2_556 y
Fe C4 2.025(7) . y
Fe C4 2.025(7) 2_556 ?
Fe C5 2.035(7) . y
Fe C5 2.035(7) 2_556 ?
Fe C1 2.039(7) . y
Fe C1 2.039(7) 2_556 ?
Fe C2 2.041(7) . y
Fe C2 2.041(7) 2_556 ?
Fe C3 2.056(7) . y
Fe C3 2.056(7) 2_556 ?
P C1 1.807(7) . y
P C21 1.817(8) . y
P C11 1.818(8) . y
S Au 2.300(2) 2_556 ?
C1 C2 1.409(9) . y
C1 C5 1.441(10) . y
C2 C3 1.437(10) . y
C3 C4 1.405(11) . y
C4 C5 1.418(10) . y
C11 C12 1.368(11) . y
C11 C16 1.389(10) . y
C12 C13 1.399(12) . y
C13 C14 1.371(12) . y
C14 C15 1.368(12) . y
C15 C16 1.390(12) . y
C21 C22 1.379(10) . y
C21 C26 1.393(10) . y
C22 C23 1.388(11) . y
C23 C24 1.390(12) . y
C24 C25 1.381(11) . y
C25 C26 1.389(10) . y
Cl1 C99 1.758(10) . ?
Cl2 C99 1.740(10) . ?
Cl3 C99 1.734(10) . ?
